data_7039676
loop_
_publ_author_name
'Schwedtmann, Kai'
'Schoemaker, Robin'
'Hennersdorf, Felix'
'Bauz\'a, Antonio'
'Frontera, Antonio'
'Weiss, Robert'
'Weigand, Jan J.'

_publ_section_title
;
 Cationic 5-phosphonio-substituted N-heterocyclic carbenes.
;
_journal_issue 28
_journal_name_full 'Dalton transactions (Cambridge, England : 2003)'
_journal_page_first 11384
_journal_page_last 11396
_journal_paper_doi 10.1039/c6dt01871h
_journal_volume 45
_journal_year 2016
_chemical_formula_moiety 'C40 H47 Br Cl Cu N2 P, C F3 O3 S, 2(C2 H3 N)'
_chemical_formula_sum 'C45 H53 Br Cl Cu F3 N4 O3 P S'
_chemical_formula_weight 996.84
_space_group_crystal_system monoclinic
_space_group_IT_number 14
_space_group_name_Hall '-P 2yn'
_space_group_name_H-M_alt 'P 1 21/n 1'
_symmetry_space_group_name_Hall '-P 2yn'
_symmetry_space_group_name_H-M 'P 1 21/n 1'
_atom_sites_solution_hydrogens geom
_atom_sites_solution_primary direct
_audit_creation_method
;
Olex2 1.2
(compiled 2015.09.30 svn.r3233 for OlexSys, GUI svn.r5103)
;
_audit_update_record
;
2016-06-02 deposited with the CCDC.
2016-06-03 downloaded from the CCDC.
;
_cell_angle_alpha 90
_cell_angle_beta 91.944(2)
_cell_angle_gamma 90
_cell_formula_units_Z 4
_cell_length_a 12.0550(4)
_cell_length_b 32.3002(11)
_cell_length_c 12.1453(5)
_cell_measurement_reflns_used 8430
_cell_measurement_temperature 173
_cell_measurement_theta_max 27.470
_cell_measurement_theta_min 2.341
_cell_volume 4726.4(3)
_computing_cell_refinement 'SAINT v8.34A (Bruker, 2013)'
_computing_data_collection 'SAINT v8.34A (Bruker, 2013)'
_computing_data_reduction 'SAINT v8.34A (Bruker, 2013)'
_computing_molecular_graphics 'Olex2 (Dolomanov et al., 2009)'
_computing_publication_material 'Olex2 (Dolomanov et al., 2009)'
_computing_structure_refinement 'ShelXL (Sheldrick, 2008)'
_computing_structure_solution 'ShelXT (Sheldrick, 2015)'
_diffrn_ambient_temperature 173
_diffrn_measured_fraction_theta_full 0.999
_diffrn_measured_fraction_theta_max 0.979
_diffrn_measurement_device_type 'Bruker APEX-II CCD'
_diffrn_measurement_method '\f and \w scans'
_diffrn_radiation_type MoK\a
_diffrn_radiation_wavelength 0.71073
_diffrn_reflns_av_R_equivalents 0.0325
_diffrn_reflns_av_unetI/netI 0.0447
_diffrn_reflns_Laue_measured_fraction_full 0.999
_diffrn_reflns_Laue_measured_fraction_max 0.979
_diffrn_reflns_limit_h_max 16
_diffrn_reflns_limit_h_min -16
_diffrn_reflns_limit_k_max 44
_diffrn_reflns_limit_k_min -38
_diffrn_reflns_limit_l_max 16
_diffrn_reflns_limit_l_min -12
_diffrn_reflns_number 36664
_diffrn_reflns_point_group_measured_fraction_full 0.999
_diffrn_reflns_point_group_measured_fraction_max 0.979
_diffrn_reflns_theta_full 26.000
_diffrn_reflns_theta_max 29.612
_diffrn_reflns_theta_min 1.792
_diffrn_standards_number 0
_exptl_absorpt_coefficient_mu 1.496
_exptl_absorpt_correction_T_max 0.7459
_exptl_absorpt_correction_T_min 0.6242
_exptl_absorpt_correction_type multi-scan
_exptl_absorpt_process_details
;
SADABS-2012/1 (Bruker,2012) was used for absorption correction.
wR2(int) was 0.0615 before and 0.0373 after correction.
The Ratio of minimum to maximum transmission is 0.8368.
The \l/2 correction factor is 0.0015.
;
_exptl_crystal_colour 'clear colourless'
_exptl_crystal_colour_lustre clear
_exptl_crystal_colour_primary colourless
_exptl_crystal_density_diffrn 1.401
_exptl_crystal_description block
_exptl_crystal_F_000 2056
_exptl_crystal_size_max 0.428
_exptl_crystal_size_mid 0.389
_exptl_crystal_size_min 0.126
_refine_diff_density_max 0.509
_refine_diff_density_min -0.904
_refine_diff_density_rms 0.076
_refine_ls_extinction_method none
_refine_ls_goodness_of_fit_ref 1.026
_refine_ls_hydrogen_treatment constr
_refine_ls_matrix_type full
_refine_ls_number_parameters 581
_refine_ls_number_reflns 13013
_refine_ls_number_restraints 68
_refine_ls_restrained_S_all 1.024
_refine_ls_R_factor_all 0.0736
_refine_ls_R_factor_gt 0.0475
_refine_ls_shift/su_max 0.001
_refine_ls_shift/su_mean 0.000
_refine_ls_structure_factor_coef Fsqd
_refine_ls_weighting_details 'w=1/[\s^2^(Fo^2^)+(0.0531P)^2^+4.0130P] where P=(Fo^2^+2Fc^2^)/3'
_refine_ls_weighting_scheme calc
_refine_ls_wR_factor_gt 0.1101
_refine_ls_wR_factor_ref 0.1202
_reflns_Friedel_coverage 0.000
_reflns_number_gt 9535
_reflns_number_total 13013
_reflns_threshold_expression 'I > 2\s(I)'
_cod_data_source_file c6dt01871h2.cif
_cod_data_source_block 20OTf
_cod_depositor_comments 'Adding full bibliography for 7039669--7039682.cif.'
_cod_database_code 7039676
_shelx_space_group_comment
;
The symmetry employed for this shelxl refinement is uniquely defined
by the following loop, which should always be used as a source of
symmetry information in preference to the above space-group names.
They are only intended as comments.
;
_shelx_estimated_absorpt_t_max 0.834
_shelx_estimated_absorpt_t_min 0.567
_olex2_refinement_description
;
1. Fixed Uiso
 At 1.2 times of:
  All C(H) groups
 At 1.5 times of:
  All C(H,H,H) groups
2. Restrained distances
 C45A-C44A \\sim C45B-C44B
 with sigma of 0.02
 N4B-C44A \\sim N4A-C44B
 with sigma of 0.02
3. Uiso/Uaniso restraints and constraints
C45A \\sim C45B \\sim C44B \\sim C44A \\sim N4B \\sim N4A: within 1.7A with
sigma of 0.04 and sigma for terminal atoms of 0.08
4. Others
 Sof(C44B)=Sof(C45B)=Sof(H1)=Sof(H45B)=Sof(H2)=Sof(N4B)=1-FVAR(1)
 Sof(N4A)=Sof(C45A)=Sof(H3)=Sof(H4)=Sof(H1AA)=Sof(C44A)=FVAR(1)
5.a Ternary CH refined with riding coordinates:
 C13(HB), C22(HC), C10(H10), C25(HI)
5.b Aromatic/amide H refined with riding coordinates:
 C19(H), C18(HA), C8(H8), C20(HD), C33(HE), C6(H6), C39(H39), C29(HJ), C7(H7),
 C35(H35), C36(H36), C32(HP), C31(HQ), C38(H38), C37(H37), C30(H0AA)
5.c Idealised Me refined as rotating group:
 C40(H40A,H40B,H40C), C15(HF,HG,HH), C14(HK,HL,H14), C24(HM,HN,HO), C23(HR,HS,
 HT), C26(HU,HV,HW), C27(HX,HY,HZ), C12(H12A,H12B,H12C), C11(H11A,H11B,H11C),
 C43(H43A,H43B,H43C), C45B(H1,H45B,H2), C45A(H3,H4,H1AA)
;
_shelx_shelxl_version_number 2014/7
_olex2_submission_original_sample_id jjw0318
_olex2_submission_special_instructions 'No special instructions were received'

loop_
_space_group_symop_operation_xyz
'x, y, z'
'-x+1/2, y+1/2, -z+1/2'
'-x, -y, -z'
'x-1/2, -y-1/2, z-1/2'

loop_
_atom_site_label
_atom_site_type_symbol
_atom_site_fract_x
_atom_site_fract_y
_atom_site_fract_z
_atom_site_U_iso_or_equiv
_atom_site_adp_type
_atom_site_occupancy
_atom_site_site_symmetry_order
_atom_site_calc_flag
_atom_site_refinement_flags_posn
_atom_site_refinement_flags_adp
_atom_site_refinement_flags_occupancy
_atom_site_disorder_assembly
_atom_site_disorder_group
Cu1 Cu 0.43636(2) 0.71145(2) 0.93093(3) 0.02335(8) Uani 1 1 d . . . . .
Br1 Br 0.26598(2) 0.72742(2) 0.98116(3) 0.04299(10) Uani 1 1 d . . . . .
P1 P 0.81492(5) 0.61460(2) 0.80995(5) 0.01886(12) Uani 1 1 d . . . . .
Cl1 Cl 0.89946(5) 0.71116(2) 0.92283(6) 0.03068(15) Uani 1 1 d . . . . .
S1 S 0.80737(6) 0.45380(2) 0.60799(6) 0.03493(16) Uani 1 1 d . . . . .
N2 N 0.67833(15) 0.71607(6) 0.92822(16) 0.0181(4) Uani 1 1 d . . . . .
N1 N 0.61598(15) 0.65952(6) 0.85657(15) 0.0172(4) Uani 1 1 d . . . . .
O2 O 0.8593(2) 0.42130(7) 0.6705(2) 0.0510(6) Uani 1 1 d . . . . .
F1 F 0.61275(19) 0.42356(8) 0.6514(2) 0.0771(7) Uani 1 1 d . . . . .
C9 C 0.48929(19) 0.60114(7) 0.8820(2) 0.0221(5) Uani 1 1 d . . . . .
C2 C 0.73218(18) 0.65667(7) 0.85634(19) 0.0186(4) Uani 1 1 d . . . . .
F3 F 0.6139(2) 0.48888(9) 0.6204(3) 0.0990(10) Uani 1 1 d . . . . .
F2 F 0.6771(2) 0.46561(9) 0.7721(2) 0.0909(9) Uani 1 1 d . . . . .
C17 C 0.69209(18) 0.79161(7) 0.93106(19) 0.0201(5) Uani 1 1 d . . . . .
C1 C 0.58252(18) 0.69548(7) 0.90054(18) 0.0182(4) Uani 1 1 d . . . . .
O1 O 0.7840(2) 0.44361(10) 0.4951(2) 0.0686(8) Uani 1 1 d . . . . .
C3 C 0.76877(18) 0.69278(7) 0.90163(19) 0.0200(5) Uani 1 1 d . . . . .
O3 O 0.8518(2) 0.49391(8) 0.6274(3) 0.0688(8) Uani 1 1 d . . . . .
C19 C 0.6836(2) 0.82666(8) 1.1059(2) 0.0295(6) Uani 1 1 d . . . . .
H H 0.6838 0.8513 1.1454 0.035 Uiso 1 1 calc R . . . .
C4 C 0.53579(18) 0.63021(7) 0.81057(19) 0.0195(5) Uani 1 1 d . . . . .
C18 C 0.6921(2) 0.82793(8) 0.9924(2) 0.0265(5) Uani 1 1 d . . . . .
HA H 0.6979 0.8533 0.9570 0.032 Uiso 1 1 calc R . . . .
C16 C 0.68132(18) 0.75475(7) 0.98914(19) 0.0193(5) Uani 1 1 d . . . . .
C8 C 0.4068(2) 0.57579(9) 0.8359(2) 0.0320(6) Uani 1 1 d . . . . .
H8 H 0.3725 0.5564 0.8801 0.038 Uiso 1 1 calc R . . . .
C28 C 0.93150(19) 0.61187(8) 0.9040(2) 0.0231(5) Uani 1 1 d . . . . .
C13 C 0.5252(2) 0.59732(8) 1.0027(2) 0.0247(5) Uani 1 1 d . . . . .
HB H 0.5987 0.6101 1.0124 0.030 Uiso 1 1 calc R . . . .
C5 C 0.5073(2) 0.63336(8) 0.6979(2) 0.0234(5) Uani 1 1 d . . . . .
C21 C 0.6733(2) 0.75231(8) 1.1038(2) 0.0237(5) Uani 1 1 d . . . . .
C22 C 0.7015(2) 0.79264(8) 0.8064(2) 0.0240(5) Uani 1 1 d . . . . .
HC H 0.7290 0.7656 0.7833 0.029 Uiso 1 1 calc R . . . .
C40 C 0.7405(2) 0.56685(8) 0.8155(2) 0.0275(5) Uani 1 1 d . . . . .
H40A H 0.7201 0.5616 0.8899 0.041 Uiso 1 1 calc GR . . . .
H40B H 0.7867 0.5447 0.7907 0.041 Uiso 1 1 calc GR . . . .
H40C H 0.6748 0.5686 0.7688 0.041 Uiso 1 1 calc GR . . . .
C20 C 0.6749(2) 0.78970(9) 1.1612(2) 0.0289(6) Uani 1 1 d . . . . .
HD H 0.6700 0.7897 1.2375 0.035 Uiso 1 1 calc R . . . .
C34 C 0.85790(19) 0.62335(8) 0.6729(2) 0.0235(5) Uani 1 1 d . . . . .
C33 C 0.9135(2) 0.60439(9) 1.0152(2) 0.0302(6) Uani 1 1 d . . . . .
HE H 0.8417 0.6009 1.0393 0.036 Uiso 1 1 calc R . . . .
C15 C 0.4459(3) 0.62000(9) 1.0773(2) 0.0375(7) Uani 1 1 d . . . . .
HF H 0.4406 0.6485 1.0554 0.056 Uiso 1 1 calc GR . . . .
HG H 0.4734 0.6184 1.1523 0.056 Uiso 1 1 calc GR . . . .
HH H 0.3738 0.6074 1.0711 0.056 Uiso 1 1 calc GR . . . .
C6 C 0.4247(2) 0.60662(9) 0.6579(2) 0.0330(6) Uani 1 1 d . . . . .
H6 H 0.4031 0.6076 0.5838 0.040 Uiso 1 1 calc R . . . .
C39 C 0.8877(2) 0.58913(9) 0.6112(2) 0.0342(6) Uani 1 1 d . . . . .
H39 H 0.8831 0.5627 0.6409 0.041 Uiso 1 1 calc R . . . .
C10 C 0.5607(2) 0.66485(9) 0.6235(2) 0.0293(6) Uani 1 1 d . . . . .
H10 H 0.6273 0.6754 0.6625 0.035 Uiso 1 1 calc R . . . .
C25 C 0.6666(2) 0.71130(9) 1.1637(2) 0.0315(6) Uani 1 1 d . . . . .
HI H 0.6472 0.6899 1.1092 0.038 Uiso 1 1 calc R . . . .
C29 C 1.0386(2) 0.61763(9) 0.8686(2) 0.0321(6) Uani 1 1 d . . . . .
HJ H 1.0509 0.6228 0.7947 0.039 Uiso 1 1 calc R . . . .
C7 C 0.3745(2) 0.57872(9) 0.7259(3) 0.0370(7) Uani 1 1 d . . . . .
H7 H 0.3183 0.5617 0.6975 0.044 Uiso 1 1 calc R . . . .
C35 C 0.8647(2) 0.66272(9) 0.6280(2) 0.0314(6) Uani 1 1 d . . . . .
H35 H 0.8457 0.6858 0.6690 0.038 Uiso 1 1 calc R . . . .
C14 C 0.5346(3) 0.55210(9) 1.0391(3) 0.0371(7) Uani 1 1 d . . . . .
HK H 0.5790 0.5371 0.9885 0.056 Uiso 1 1 calc GR . . . .
HL H 0.4618 0.5400 1.0402 0.056 Uiso 1 1 calc GR . . . .
H14 H 0.5687 0.5508 1.1116 0.056 Uiso 1 1 calc GR . . . .
C24 C 0.5890(2) 0.79932(11) 0.7495(2) 0.0404(7) Uani 1 1 d . . . . .
HM H 0.5372 0.7794 0.7760 0.061 Uiso 1 1 calc GR . . . .
HN H 0.5954 0.7961 0.6714 0.061 Uiso 1 1 calc GR . . . .
HO H 0.5631 0.8267 0.7651 0.061 Uiso 1 1 calc GR . . . .
C36 C 0.9002(3) 0.66730(11) 0.5211(3) 0.0415(7) Uani 1 1 d . . . . .
H36 H 0.9046 0.6936 0.4905 0.050 Uiso 1 1 calc R . . . .
C32 C 1.0029(3) 0.60215(10) 1.0895(2) 0.0402(7) Uani 1 1 d . . . . .
HP H 0.9915 0.5969 1.1635 0.048 Uiso 1 1 calc R . . . .
C31 C 1.1088(3) 0.60781(11) 1.0532(3) 0.0448(8) Uani 1 1 d . . . . .
HQ H 1.1688 0.6064 1.1033 0.054 Uiso 1 1 calc R . . . .
C23 C 0.7836(3) 0.82510(10) 0.7703(2) 0.0390(7) Uani 1 1 d . . . . .
HR H 0.7942 0.8225 0.6926 0.059 Uiso 1 1 calc GR . . . .
HS H 0.8533 0.8212 0.8095 0.059 Uiso 1 1 calc GR . . . .
HT H 0.7554 0.8522 0.7859 0.059 Uiso 1 1 calc GR . . . .
C38 C 0.9241(3) 0.59460(11) 0.5052(3) 0.0433(8) Uani 1 1 d . . . . .
H38 H 0.9454 0.5718 0.4642 0.052 Uiso 1 1 calc R . . . .
C26 C 0.7787(3) 0.69990(10) 1.2179(3) 0.0430(7) Uani 1 1 d . . . . .
HU H 0.7735 0.6732 1.2521 0.065 Uiso 1 1 calc GR . . . .
HV H 0.7989 0.7202 1.2726 0.065 Uiso 1 1 calc GR . . . .
HW H 0.8341 0.6991 1.1630 0.065 Uiso 1 1 calc GR . . . .
C27 C 0.5760(3) 0.71204(11) 1.2490(3) 0.0454(8) Uani 1 1 d . . . . .
HX H 0.5070 0.7206 1.2142 0.068 Uiso 1 1 calc GR . . . .
HY H 0.5964 0.7312 1.3067 0.068 Uiso 1 1 calc GR . . . .
HZ H 0.5677 0.6849 1.2796 0.068 Uiso 1 1 calc GR . . . .
C37 C 0.9288(3) 0.63367(12) 0.4605(2) 0.0458(8) Uani 1 1 d . . . . .
H37 H 0.9516 0.6371 0.3887 0.055 Uiso 1 1 calc R . . . .
C12 C 0.4833(3) 0.70156(10) 0.6006(3) 0.0453(8) Uani 1 1 d . . . . .
H12A H 0.4205 0.6926 0.5562 0.068 Uiso 1 1 calc GR . . . .
H12B H 0.5225 0.7227 0.5623 0.068 Uiso 1 1 calc GR . . . .
H12C H 0.4584 0.7124 0.6691 0.068 Uiso 1 1 calc GR . . . .
C30 C 1.1271(2) 0.61554(11) 0.9441(3) 0.0444(8) Uani 1 1 d . . . . .
H0AA H 1.1991 0.6194 0.9209 0.053 Uiso 1 1 calc R . . . .
C11 C 0.5973(3) 0.64547(12) 0.5156(2) 0.0487(8) Uani 1 1 d . . . . .
H11A H 0.6429 0.6217 0.5316 0.073 Uiso 1 1 calc GR . . . .
H11B H 0.6389 0.6654 0.4753 0.073 Uiso 1 1 calc GR . . . .
H11C H 0.5330 0.6372 0.4722 0.073 Uiso 1 1 calc GR . . . .
C41 C 0.6713(3) 0.45806(11) 0.6650(3) 0.0521(9) Uani 1 1 d . . . . .
N4A N 0.205(2) 0.4993(11) 0.946(3) 0.090(7) Uani 0.53(5) 1 d D U P A 1
C42 C 0.7149(4) 0.56594(14) 0.3052(4) 0.0672(11) Uani 1 1 d . . . . .
N3 N 0.7443(4) 0.58808(15) 0.2415(4) 0.0972(15) Uani 1 1 d . . . . .
C44B C 0.127(3) 0.4978(9) 0.892(4) 0.082(6) Uani 0.47(5) 1 d D U P A 2
C43 C 0.6741(4) 0.53751(15) 0.3873(5) 0.0872(15) Uani 1 1 d . . . . .
H43A H 0.6310 0.5162 0.3514 0.131 Uiso 1 1 calc GR . . . .
H43B H 0.6287 0.5523 0.4374 0.131 Uiso 1 1 calc GR . . . .
H43C H 0.7358 0.5253 0.4274 0.131 Uiso 1 1 calc GR . . . .
C45B C 0.077(3) 0.5077(9) 0.777(3) 0.119(10) Uani 0.47(5) 1 d D U P A 2
H1 H 0.1209 0.4953 0.7215 0.178 Uiso 0.47(5) 1 calc GR . P A 2
H45B H 0.0747 0.5371 0.7664 0.178 Uiso 0.47(5) 1 calc GR . P A 2
H2 H 0.0024 0.4969 0.7709 0.178 Uiso 0.47(5) 1 calc GR . P A 2
C45A C 0.0378(18) 0.5015(7) 0.825(3) 0.102(7) Uani 0.53(5) 1 d D U P A 1
H3 H 0.0440 0.4778 0.7778 0.153 Uiso 0.53(5) 1 calc GR . P A 1
H4 H 0.0269 0.5259 0.7807 0.153 Uiso 0.53(5) 1 calc GR . P A 1
H1AA H -0.0242 0.4979 0.8715 0.153 Uiso 0.53(5) 1 calc GR . P A 1
C44A C 0.144(3) 0.5061(9) 0.896(3) 0.087(6) Uani 0.53(5) 1 d D U P A 1
N4B N 0.196(3) 0.5011(11) 0.974(3) 0.088(8) Uani 0.47(5) 1 d D U P A 2

loop_
_atom_site_aniso_label
_atom_site_aniso_U_11
_atom_site_aniso_U_22
_atom_site_aniso_U_33
_atom_site_aniso_U_23
_atom_site_aniso_U_13
_atom_site_aniso_U_12
Cu1 0.01867(14) 0.02408(17) 0.02738(16) 0.00134(13) 0.00210(11) 0.00260(11)
Br1 0.02972(14) 0.0556(2) 0.04431(18) 0.01519(15) 0.01102(12) 0.01335(13)
P1 0.0179(3) 0.0157(3) 0.0230(3) -0.0015(2) 0.0009(2) 0.0004(2)
Cl1 0.0177(3) 0.0243(3) 0.0499(4) -0.0091(3) 0.0006(2) -0.0044(2)
S1 0.0367(4) 0.0283(4) 0.0395(4) 0.0011(3) -0.0026(3) -0.0011(3)
N2 0.0180(9) 0.0139(10) 0.0227(9) -0.0003(8) 0.0021(7) 0.0004(7)
N1 0.0156(8) 0.0167(10) 0.0193(9) 0.0001(8) 0.0000(7) -0.0007(7)
O2 0.0543(14) 0.0448(14) 0.0535(14) 0.0075(11) -0.0055(11) 0.0112(11)
F1 0.0545(13) 0.0643(15) 0.112(2) 0.0088(14) 0.0022(13) -0.0219(12)
C9 0.0196(10) 0.0165(12) 0.0302(12) -0.0031(10) 0.0018(9) -0.0014(9)
C2 0.0160(10) 0.0178(12) 0.0218(11) -0.0015(9) 0.0011(8) 0.0004(8)
F3 0.0541(14) 0.0848(19) 0.160(3) 0.0492(19) 0.0293(16) 0.0320(13)
F2 0.102(2) 0.091(2) 0.0819(19) -0.0137(15) 0.0470(16) -0.0080(16)
C17 0.0172(10) 0.0184(12) 0.0249(11) -0.0017(9) 0.0023(9) 0.0007(8)
C1 0.0194(10) 0.0173(11) 0.0178(10) 0.0007(9) 0.0001(8) -0.0005(9)
O1 0.0723(19) 0.092(2) 0.0406(14) -0.0034(14) -0.0090(13) 0.0095(16)
C3 0.0161(10) 0.0199(12) 0.0239(11) -0.0007(9) 0.0012(8) -0.0011(9)
O3 0.0598(16) 0.0346(14) 0.113(2) -0.0088(15) 0.0153(16) -0.0167(12)
C19 0.0309(13) 0.0243(14) 0.0337(14) -0.0107(11) 0.0046(11) -0.0010(11)
C4 0.0187(10) 0.0165(12) 0.0232(11) -0.0028(9) -0.0004(9) -0.0001(8)
C18 0.0275(12) 0.0181(13) 0.0342(13) -0.0024(10) 0.0049(10) 0.0017(10)
C16 0.0158(10) 0.0174(12) 0.0247(11) -0.0042(9) 0.0008(8) -0.0029(8)
C8 0.0274(13) 0.0262(14) 0.0425(15) -0.0006(12) 0.0020(11) -0.0087(11)
C28 0.0218(11) 0.0176(12) 0.0297(12) -0.0015(10) -0.0008(9) 0.0026(9)
C13 0.0242(11) 0.0221(13) 0.0279(12) 0.0022(10) 0.0022(10) -0.0034(10)
C5 0.0223(11) 0.0226(13) 0.0249(12) -0.0011(10) -0.0032(9) 0.0030(9)
C21 0.0238(11) 0.0245(13) 0.0228(12) -0.0013(10) 0.0006(9) -0.0038(10)
C22 0.0290(12) 0.0185(12) 0.0247(12) -0.0011(10) 0.0064(10) -0.0009(10)
C40 0.0259(12) 0.0170(12) 0.0399(14) -0.0033(11) 0.0051(11) -0.0017(10)
C20 0.0300(13) 0.0329(15) 0.0238(12) -0.0068(11) 0.0028(10) -0.0016(11)
C34 0.0212(11) 0.0251(13) 0.0243(12) -0.0025(10) 0.0007(9) -0.0003(9)
C33 0.0310(13) 0.0298(15) 0.0297(13) 0.0004(11) -0.0011(11) 0.0005(11)
C15 0.0483(17) 0.0328(16) 0.0323(14) 0.0030(12) 0.0130(13) 0.0041(13)
C6 0.0338(14) 0.0357(16) 0.0289(13) -0.0084(12) -0.0088(11) -0.0005(12)
C39 0.0411(15) 0.0300(15) 0.0319(14) -0.0048(12) 0.0048(12) 0.0023(12)
C10 0.0246(12) 0.0378(16) 0.0251(12) 0.0055(11) -0.0066(10) -0.0014(11)
C25 0.0433(15) 0.0300(15) 0.0211(12) 0.0012(11) -0.0038(11) -0.0083(12)
C29 0.0246(12) 0.0357(16) 0.0359(14) -0.0028(12) 0.0005(11) 0.0023(11)
C7 0.0324(14) 0.0318(16) 0.0461(17) -0.0088(13) -0.0103(12) -0.0107(12)
C35 0.0308(13) 0.0292(15) 0.0345(14) 0.0035(12) 0.0052(11) 0.0009(11)
C14 0.0420(16) 0.0265(15) 0.0433(16) 0.0104(13) 0.0089(13) 0.0036(12)
C24 0.0347(15) 0.058(2) 0.0285(14) 0.0061(14) -0.0005(12) 0.0023(14)
C36 0.0393(16) 0.0453(19) 0.0401(16) 0.0121(14) 0.0049(13) -0.0077(14)
C32 0.0495(18) 0.0415(18) 0.0290(14) -0.0009(13) -0.0085(13) 0.0029(14)
C31 0.0362(16) 0.050(2) 0.0474(18) -0.0088(15) -0.0170(14) 0.0080(14)
C23 0.0427(16) 0.0393(17) 0.0360(15) -0.0012(13) 0.0157(13) -0.0141(13)
C38 0.0445(17) 0.051(2) 0.0348(16) -0.0139(15) 0.0073(13) -0.0005(15)
C26 0.0518(19) 0.0359(18) 0.0412(17) 0.0065(14) -0.0025(14) 0.0083(14)
C27 0.0430(17) 0.055(2) 0.0381(16) 0.0158(15) 0.0055(13) -0.0123(15)
C37 0.0378(16) 0.072(3) 0.0280(14) -0.0027(15) 0.0076(12) -0.0112(16)
C12 0.0389(16) 0.0398(19) 0.057(2) 0.0189(15) -0.0059(15) 0.0001(14)
C30 0.0221(13) 0.054(2) 0.057(2) -0.0108(16) -0.0051(13) 0.0034(13)
C11 0.0483(19) 0.071(2) 0.0271(15) 0.0017(15) 0.0021(13) -0.0015(17)
C41 0.0460(19) 0.039(2) 0.072(3) 0.0073(18) 0.0090(17) -0.0002(15)
N4A 0.066(9) 0.080(12) 0.124(17) 0.008(11) 0.005(10) -0.002(8)
C42 0.080(3) 0.058(3) 0.062(3) -0.008(2) -0.012(2) -0.013(2)
N3 0.139(4) 0.089(3) 0.064(3) -0.006(2) 0.002(3) -0.039(3)
C44B 0.055(10) 0.021(10) 0.168(13) -0.009(9) -0.043(9) -0.010(7)
C43 0.090(4) 0.063(3) 0.108(4) 0.016(3) -0.005(3) -0.011(3)
C45B 0.088(16) 0.067(12) 0.20(2) -0.016(13) -0.060(15) 0.013(11)
C45A 0.076(10) 0.055(7) 0.172(19) 0.023(10) -0.051(10) 0.007(7)
C44A 0.047(11) 0.020(10) 0.192(16) 0.000(9) -0.024(9) 0.000(8)
N4B 0.104(17) 0.054(9) 0.104(15) 0.006(9) -0.032(13) 0.021(9)

loop_
_atom_type_symbol
_atom_type_description
_atom_type_scat_dispersion_real
_atom_type_scat_dispersion_imag
_atom_type_scat_source
C C 0.0033 0.0016 'International Tables Vol C Tables 4.2.6.8 and 6.1.1.4'
H H 0.0000 0.0000 'International Tables Vol C Tables 4.2.6.8 and 6.1.1.4'
Br Br -0.2901 2.4595 'International Tables Vol C Tables 4.2.6.8 and 6.1.1.4'
Cl Cl 0.1484 0.1585 'International Tables Vol C Tables 4.2.6.8 and 6.1.1.4'
Cu Cu 0.3201 1.2651 'International Tables Vol C Tables 4.2.6.8 and 6.1.1.4'
F F 0.0171 0.0103 'International Tables Vol C Tables 4.2.6.8 and 6.1.1.4'
N N 0.0061 0.0033 'International Tables Vol C Tables 4.2.6.8 and 6.1.1.4'
O O 0.0106 0.0060 'International Tables Vol C Tables 4.2.6.8 and 6.1.1.4'
P P 0.1023 0.0942 'International Tables Vol C Tables 4.2.6.8 and 6.1.1.4'
S S 0.1246 0.1234 'International Tables Vol C Tables 4.2.6.8 and 6.1.1.4'

loop_
_geom_angle_atom_site_label_1
_geom_angle_atom_site_label_2
_geom_angle_atom_site_label_3
_geom_angle
C1 Cu1 Br1 174.88(7)
C28 P1 C2 105.77(11)
C28 P1 C40 108.59(12)
C40 P1 C2 110.98(11)
C34 P1 C2 110.90(11)
C34 P1 C28 111.00(12)
C34 P1 C40 109.53(12)
O2 S1 O1 114.21(17)
O2 S1 C41 103.87(16)
O1 S1 C41 103.47(19)
O3 S1 O2 115.25(17)
O3 S1 O1 115.52(19)
O3 S1 C41 102.08(17)
C1 N2 C3 110.33(19)
C1 N2 C16 123.43(19)
C3 N2 C16 125.84(19)
C2 N1 C4 127.46(19)
C1 N1 C2 111.70(18)
C1 N1 C4 120.73(18)
C4 C9 C13 122.9(2)
C8 C9 C4 116.0(2)
C8 C9 C13 121.2(2)
N1 C2 P1 128.15(17)
C3 C2 P1 127.15(17)
C3 C2 N1 104.69(19)
C18 C17 C16 116.6(2)
C18 C17 C22 121.1(2)
C16 C17 C22 122.3(2)
N2 C1 Cu1 127.41(17)
N1 C1 Cu1 127.49(17)
N1 C1 N2 104.81(19)
N2 C3 Cl1 120.93(18)
C2 C3 Cl1 130.58(18)
C2 C3 N2 108.46(19)
C18 C19 H 119.3
C20 C19 H 119.3
C20 C19 C18 121.4(2)
C9 C4 N1 118.1(2)
C5 C4 N1 117.8(2)
C5 C4 C9 124.1(2)
C17 C18 HA 119.7
C19 C18 C17 120.6(2)
C19 C18 HA 119.7
C17 C16 N2 118.6(2)
C17 C16 C21 124.2(2)
C21 C16 N2 117.2(2)
C9 C8 H8 119.2
C7 C8 C9 121.5(3)
C7 C8 H8 119.2
C33 C28 P1 118.92(19)
C29 C28 P1 121.1(2)
C29 C28 C33 120.0(2)
C9 C13 HB 108.0
C9 C13 C15 111.7(2)
C9 C13 C14 111.9(2)
C15 C13 HB 108.0
C15 C13 C14 109.2(2)
C14 C13 HB 108.0
C4 C5 C10 122.3(2)
C6 C5 C4 116.3(2)
C6 C5 C10 121.4(2)
C16 C21 C25 122.2(2)
C20 C21 C16 116.6(2)
C20 C21 C25 121.2(2)
C17 C22 HC 107.6
C24 C22 C17 111.1(2)
C24 C22 HC 107.6
C24 C22 C23 110.6(2)
C23 C22 C17 112.0(2)
C23 C22 HC 107.6
P1 C40 H40A 109.5
P1 C40 H40B 109.5
P1 C40 H40C 109.5
H40A C40 H40B 109.5
H40A C40 H40C 109.5
H40B C40 H40C 109.5
C19 C20 C21 120.5(2)
C19 C20 HD 119.8
C21 C20 HD 119.8
C39 C34 P1 117.8(2)
C35 C34 P1 122.4(2)
C35 C34 C39 119.8(2)
C28 C33 HE 120.1
C32 C33 C28 119.8(3)
C32 C33 HE 120.1
C13 C15 HF 109.5
C13 C15 HG 109.5
C13 C15 HH 109.5
HF C15 HG 109.5
HF C15 HH 109.5
HG C15 HH 109.5
C5 C6 H6 119.3
C7 C6 C5 121.4(3)
C7 C6 H6 119.3
C34 C39 H39 120.1
C38 C39 C34 119.7(3)
C38 C39 H39 120.1
C5 C10 H10 107.6
C5 C10 C12 111.0(2)
C5 C10 C11 112.1(3)
C12 C10 H10 107.6
C12 C10 C11 110.7(2)
C11 C10 H10 107.6
C21 C25 HI 108.0
C21 C25 C26 110.9(2)
C21 C25 C27 111.2(3)
C26 C25 HI 108.0
C26 C25 C27 110.7(2)
C27 C25 HI 108.0
C28 C29 HJ 120.3
C30 C29 C28 119.5(3)
C30 C29 HJ 120.3
C8 C7 H7 119.7
C6 C7 C8 120.6(3)
C6 C7 H7 119.7
C34 C35 H35 120.3
C34 C35 C36 119.3(3)
C36 C35 H35 120.3
C13 C14 HK 109.5
C13 C14 HL 109.5
C13 C14 H14 109.5
HK C14 HL 109.5
HK C14 H14 109.5
HL C14 H14 109.5
C22 C24 HM 109.5
C22 C24 HN 109.5
C22 C24 HO 109.5
HM C24 HN 109.5
HM C24 HO 109.5
HN C24 HO 109.5
C35 C36 H36 119.6
C37 C36 C35 120.7(3)
C37 C36 H36 119.6
C33 C32 HP 120.2
C31 C32 C33 119.6(3)
C31 C32 HP 120.2
C32 C31 HQ 119.5
C30 C31 C32 120.9(3)
C30 C31 HQ 119.5
C22 C23 HR 109.5
C22 C23 HS 109.5
C22 C23 HT 109.5
HR C23 HS 109.5
HR C23 HT 109.5
HS C23 HT 109.5
C39 C38 H38 119.9
C37 C38 C39 120.1(3)
C37 C38 H38 119.9
C25 C26 HU 109.5
C25 C26 HV 109.5
C25 C26 HW 109.5
HU C26 HV 109.5
HU C26 HW 109.5
HV C26 HW 109.5
C25 C27 HX 109.5
C25 C27 HY 109.5
C25 C27 HZ 109.5
HX C27 HY 109.5
HX C27 HZ 109.5
HY C27 HZ 109.5
C36 C37 C38 120.3(3)
C36 C37 H37 119.9
C38 C37 H37 119.9
C10 C12 H12A 109.5
C10 C12 H12B 109.5
C10 C12 H12C 109.5
H12A C12 H12B 109.5
H12A C12 H12C 109.5
H12B C12 H12C 109.5
C29 C30 H0AA 119.9
C31 C30 C29 120.2(3)
C31 C30 H0AA 119.9
C10 C11 H11A 109.5
C10 C11 H11B 109.5
C10 C11 H11C 109.5
H11A C11 H11B 109.5
H11A C11 H11C 109.5
H11B C11 H11C 109.5
F1 C41 S1 112.0(3)
F3 C41 S1 111.8(3)
F3 C41 F1 108.2(3)
F3 C41 F2 105.9(3)
F2 C41 S1 111.9(3)
F2 C41 F1 106.7(3)
N3 C42 C43 178.7(6)
N4B C44B C45B 157(3)
C42 C43 H43A 109.5
C42 C43 H43B 109.5
C42 C43 H43C 109.5
H43A C43 H43B 109.5
H43A C43 H43C 109.5
H43B C43 H43C 109.5
C44B C45B H1 109.5
C44B C45B H45B 109.5
C44B C45B H2 109.5
H1 C45B H45B 109.5
H1 C45B H2 109.5
H45B C45B H2 109.5
H3 C45A H4 109.5
H3 C45A H1AA 109.5
H4 C45A H1AA 109.5
C44A C45A H3 109.5
C44A C45A H4 109.5
C44A C45A H1AA 109.5
N4A C44A C45A 160(4)

loop_
_geom_bond_atom_site_label_1
_geom_bond_atom_site_label_2
_geom_bond_distance
Cu1 Br1 2.2230(4)
Cu1 C1 1.884(2)
P1 C2 1.788(2)
P1 C28 1.783(2)
P1 C40 1.787(3)
P1 C34 1.782(2)
Cl1 C3 1.695(2)
S1 O2 1.428(2)
S1 O1 1.429(3)
S1 O3 1.419(2)
S1 C41 1.807(4)
N2 C1 1.365(3)
N2 C3 1.372(3)
N2 C16 1.452(3)
N1 C2 1.404(3)
N1 C1 1.346(3)
N1 C4 1.451(3)
F1 C41 1.326(4)
C9 C4 1.408(3)
C9 C8 1.392(3)
C9 C13 1.519(3)
C2 C3 1.357(3)
F3 C41 1.319(4)
F2 C41 1.322(5)
C17 C18 1.390(3)
C17 C16 1.392(3)
C17 C22 1.522(3)
C19 H 0.9300
C19 C18 1.386(4)
C19 C20 1.376(4)
C4 C5 1.403(3)
C18 HA 0.9300
C16 C21 1.402(3)
C8 H8 0.9300
C8 C7 1.382(4)
C28 C33 1.396(4)
C28 C29 1.387(4)
C13 HB 0.9800
C13 C15 1.526(4)
C13 C14 1.529(4)
C5 C6 1.393(4)
C5 C10 1.519(4)
C21 C20 1.394(4)
C21 C25 1.514(4)
C22 HC 0.9800
C22 C24 1.517(4)
C22 C23 1.517(4)
C40 H40A 0.9600
C40 H40B 0.9600
C40 H40C 0.9600
C20 HD 0.9300
C34 C39 1.390(4)
C34 C35 1.388(4)
C33 HE 0.9300
C33 C32 1.383(4)
C15 HF 0.9600
C15 HG 0.9600
C15 HH 0.9600
C6 H6 0.9300
C6 C7 1.376(4)
C39 H39 0.9300
C39 C38 1.386(4)
C10 H10 0.9800
C10 C12 1.529(4)
C10 C11 1.530(4)
C25 HI 0.9800
C25 C26 1.528(4)
C25 C27 1.531(4)
C29 HJ 0.9300
C29 C30 1.385(4)
C7 H7 0.9300
C35 H35 0.9300
C35 C36 1.389(4)
C14 HK 0.9600
C14 HL 0.9600
C14 H14 0.9600
C24 HM 0.9600
C24 HN 0.9600
C24 HO 0.9600
C36 H36 0.9300
C36 C37 1.363(5)
C32 HP 0.9300
C32 C31 1.377(5)
C31 HQ 0.9300
C31 C30 1.374(5)
C23 HR 0.9600
C23 HS 0.9600
C23 HT 0.9600
C38 H38 0.9300
C38 C37 1.376(5)
C26 HU 0.9600
C26 HV 0.9600
C26 HW 0.9600
C27 HX 0.9600
C27 HY 0.9600
C27 HZ 0.9600
C37 H37 0.9300
C12 H12A 0.9600
C12 H12B 0.9600
C12 H12C 0.9600
C30 H0AA 0.9300
C11 H11A 0.9600
C11 H11B 0.9600
C11 H11C 0.9600
N4A C44A 0.96(4)
C42 N3 1.120(6)
C42 C43 1.454(7)
C44B C45B 1.536(19)
C44B N4B 1.28(6)
C43 H43A 0.9600
C43 H43B 0.9600
C43 H43C 0.9600
C45B H1 0.9600
C45B H45B 0.9600
C45B H2 0.9600
C45A H3 0.9600
C45A H4 0.9600
C45A H1AA 0.9600
C45A C44A 1.533(17)

loop_
_geom_torsion_atom_site_label_1
_geom_torsion_atom_site_label_2
_geom_torsion_atom_site_label_3
_geom_torsion_atom_site_label_4
_geom_torsion
P1 C2 C3 Cl1 3.7(4)
P1 C2 C3 N2 -178.45(17)
P1 C28 C33 C32 180.0(2)
P1 C28 C29 C30 179.6(2)
P1 C34 C39 C38 -178.5(2)
P1 C34 C35 C36 179.2(2)
N2 C16 C21 C20 -179.2(2)
N2 C16 C21 C25 2.5(3)
N1 C2 C3 Cl1 -177.54(19)
N1 C2 C3 N2 0.3(3)
N1 C4 C5 C6 -175.8(2)
N1 C4 C5 C10 2.6(3)
O2 S1 C41 F1 -62.3(3)
O2 S1 C41 F3 176.1(3)
O2 S1 C41 F2 57.5(3)
C9 C4 C5 C6 2.4(4)
C9 C4 C5 C10 -179.2(2)
C9 C8 C7 C6 1.0(5)
C2 P1 C28 C33 60.8(2)
C2 P1 C28 C29 -118.3(2)
C2 P1 C34 C39 -157.8(2)
C2 P1 C34 C35 23.7(2)
C2 N1 C1 Cu1 -173.83(16)
C2 N1 C1 N2 0.4(2)
C2 N1 C4 C9 97.3(3)
C2 N1 C4 C5 -84.3(3)
C17 C16 C21 C20 0.9(3)
C17 C16 C21 C25 -177.3(2)
C1 N2 C3 Cl1 178.01(17)
C1 N2 C3 C2 -0.1(3)
C1 N2 C16 C17 -99.5(3)
C1 N2 C16 C21 80.7(3)
C1 N1 C2 P1 178.29(17)
C1 N1 C2 C3 -0.4(3)
C1 N1 C4 C9 -86.9(3)
C1 N1 C4 C5 91.5(3)
O1 S1 C41 F1 57.3(3)
O1 S1 C41 F3 -64.4(3)
O1 S1 C41 F2 177.1(3)
C3 N2 C1 Cu1 174.03(17)
C3 N2 C1 N1 -0.2(2)
C3 N2 C16 C17 88.4(3)
C3 N2 C16 C21 -91.4(3)
O3 S1 C41 F1 177.6(3)
O3 S1 C41 F3 55.9(4)
O3 S1 C41 F2 -62.6(3)
C4 N1 C2 P1 -5.6(3)
C4 N1 C2 C3 175.7(2)
C4 N1 C1 Cu1 9.7(3)
C4 N1 C1 N2 -176.05(19)
C4 C9 C8 C7 1.2(4)
C4 C9 C13 C15 98.5(3)
C4 C9 C13 C14 -138.8(2)
C4 C5 C6 C7 -0.1(4)
C4 C5 C10 C12 -102.4(3)
C4 C5 C10 C11 133.2(3)
C18 C17 C16 N2 178.6(2)
C18 C17 C16 C21 -1.5(3)
C18 C17 C22 C24 -84.4(3)
C18 C17 C22 C23 39.9(3)
C18 C19 C20 C21 -0.6(4)
C16 N2 C1 Cu1 0.9(3)
C16 N2 C1 N1 -173.3(2)
C16 N2 C3 Cl1 -9.0(3)
C16 N2 C3 C2 172.9(2)
C16 C17 C18 C19 1.0(3)
C16 C17 C22 C24 94.6(3)
C16 C17 C22 C23 -141.2(2)
C16 C21 C20 C19 0.2(4)
C16 C21 C25 C26 101.8(3)
C16 C21 C25 C27 -134.6(3)
C8 C9 C4 N1 175.3(2)
C8 C9 C4 C5 -3.0(4)
C8 C9 C13 C15 -81.1(3)
C8 C9 C13 C14 41.7(3)
C28 P1 C2 N1 -142.3(2)
C28 P1 C2 C3 36.1(3)
C28 P1 C34 C39 84.9(2)
C28 P1 C34 C35 -93.6(2)
C28 C33 C32 C31 0.8(4)
C28 C29 C30 C31 0.0(5)
C13 C9 C4 N1 -4.3(3)
C13 C9 C4 C5 177.4(2)
C13 C9 C8 C7 -179.2(3)
C5 C6 C7 C8 -1.6(5)
C22 C17 C18 C19 -180.0(2)
C22 C17 C16 N2 -0.4(3)
C22 C17 C16 C21 179.5(2)
C40 P1 C2 N1 -24.7(2)
C40 P1 C2 C3 153.7(2)
C40 P1 C28 C33 -58.4(2)
C40 P1 C28 C29 122.5(2)
C40 P1 C34 C39 -35.0(2)
C40 P1 C34 C35 146.5(2)
C20 C19 C18 C17 0.0(4)
C20 C21 C25 C26 -76.4(3)
C20 C21 C25 C27 47.3(3)
C34 P1 C2 N1 97.3(2)
C34 P1 C2 C3 -84.3(2)
C34 P1 C28 C33 -178.9(2)
C34 P1 C28 C29 2.1(3)
C34 C39 C38 C37 -1.2(5)
C34 C35 C36 C37 -0.3(4)
C33 C28 C29 C30 0.5(4)
C33 C32 C31 C30 -0.2(5)
C6 C5 C10 C12 75.9(3)
C6 C5 C10 C11 -48.5(3)
C39 C34 C35 C36 0.7(4)
C39 C38 C37 C36 1.5(5)
C10 C5 C6 C7 -178.5(3)
C25 C21 C20 C19 178.5(2)
C29 C28 C33 C32 -0.9(4)
C35 C34 C39 C38 0.1(4)
C35 C36 C37 C38 -0.8(5)
C32 C31 C30 C29 -0.2(5)
